data_4032557
loop_
_publ_author_name
'Kheria, Sanjeev'
'Rayavarapu, Suresh'
'Kotmale, Amol S.'
'Shinde, Dinesh R.'
'Gonnade, Rajesh G.'
'Sanjayan, Gangadhar J.'

_publ_section_title
;
 Coumarin-Appended Stable Fluorescent Self-Complementary
 Quadruple-Hydrogen-Bonded Molecular Duplexes.
;
_journal_name_full 'The Journal of organic chemistry'
_journal_paper_doi 10.1021/acs.joc.7b01249
_journal_year 2017
_chemical_formula_moiety 'C26 H35 N5 O4, C H2 Cl2'
_chemical_formula_sum 'C27 H37 Cl2 N5 O4'
_chemical_formula_weight 566.51
_chemical_name_systematic
;
 ?
;
_space_group_crystal_system triclinic
_space_group_IT_number 2
_space_group_name_Hall '-P 1'
_space_group_name_H-M_alt 'P -1'
_symmetry_space_group_name_Hall '-P 1'
_symmetry_space_group_name_H-M 'P -1'
_atom_sites_solution_hydrogens mixed
_audit_creation_method SHELXL-2013
_cell_angle_alpha 82.969(12)
_cell_angle_beta 82.600(11)
_cell_angle_gamma 77.932(11)
_cell_formula_units_Z 2
_cell_length_a 8.325(3)
_cell_length_b 11.876(4)
_cell_length_c 14.568(5)
_cell_measurement_reflns_used 1833
_cell_measurement_temperature 100(2)
_cell_measurement_theta_max 28.59
_cell_measurement_theta_min 2.52
_cell_volume 1390.0(8)
_computing_cell_refinement 'SAINT (Bruker, 2016)'
_computing_data_collection 'APEX3 (Bruker, 2016)'
_computing_data_reduction 'SAINT (Bruker, 2016)'
_computing_molecular_graphics 'Bruker SHELXTL'
_computing_publication_material 'Bruker SHELXTL'
_computing_structure_refinement 'SHELXL-2014/7 (Sheldrick, 2014)'
_computing_structure_solution 'SHELXS-97 (Sheldrick 2008)'
_diffrn_ambient_temperature 100(2)
_diffrn_detector 'Photon II CPAD Area Detector'
_diffrn_measured_fraction_theta_full 0.962
_diffrn_measured_fraction_theta_max 0.977
_diffrn_measurement_device '\k-geometry diffractometer'
_diffrn_measurement_device_type 'Bruker D8 VENTURE Kappa Duo PHOTON II CPAD'
_diffrn_measurement_method '\f and \w scans'
_diffrn_radiation_monochromator 'multilayer mirrors'
_diffrn_radiation_type MoK\a
_diffrn_radiation_wavelength 0.71073
_diffrn_reflns_av_R_equivalents 0.0883
_diffrn_reflns_av_unetI/netI 0.1140
_diffrn_reflns_Laue_measured_fraction_full 0.962
_diffrn_reflns_Laue_measured_fraction_max 0.977
_diffrn_reflns_limit_h_max 9
_diffrn_reflns_limit_h_min -9
_diffrn_reflns_limit_k_max 13
_diffrn_reflns_limit_k_min -14
_diffrn_reflns_limit_l_max 16
_diffrn_reflns_limit_l_min -17
_diffrn_reflns_number 12216
_diffrn_reflns_point_group_measured_fraction_full 0.962
_diffrn_reflns_point_group_measured_fraction_max 0.977
_diffrn_reflns_theta_full 25.242
_diffrn_reflns_theta_max 25.098
_diffrn_reflns_theta_min 2.774
_diffrn_source 'micro-focus sealed tube'
_diffrn_source_type 'Incoatech I\mS HB'
_exptl_absorpt_coefficient_mu 0.276
_exptl_absorpt_correction_T_max 0.986
_exptl_absorpt_correction_T_min 0.965
_exptl_absorpt_correction_type multi-scan
_exptl_absorpt_process_details 'SADABS (Bruker, 2016)'
_exptl_crystal_colour yellow
_exptl_crystal_density_diffrn 1.354
_exptl_crystal_description needle
_exptl_crystal_F_000 600
_exptl_crystal_size_max 0.130
_exptl_crystal_size_mid 0.080
_exptl_crystal_size_min 0.050
_refine_diff_density_max 1.273
_refine_diff_density_min -0.624
_refine_diff_density_rms 0.140
_refine_ls_extinction_method none
_refine_ls_goodness_of_fit_ref 1.406
_refine_ls_hydrogen_treatment constr
_refine_ls_matrix_type full
_refine_ls_number_parameters 384
_refine_ls_number_reflns 4825
_refine_ls_number_restraints 255
_refine_ls_restrained_S_all 1.450
_refine_ls_R_factor_all 0.2252
_refine_ls_R_factor_gt 0.1561
_refine_ls_shift/su_max 0.000
_refine_ls_shift/su_mean 0.000
_refine_ls_structure_factor_coef Fsqd
_refine_ls_weighting_details 'w=1/[\s^2^(Fo^2^)+(0.2000P)^2^] where P=(Fo^2^+2Fc^2^)/3'
_refine_ls_weighting_scheme calc
_refine_ls_wR_factor_gt 0.3956
_refine_ls_wR_factor_ref 0.4386
_reflns_Friedel_coverage 0.000
_reflns_number_gt 2642
_reflns_number_total 4825
_reflns_threshold_expression 'I > 2\s(I)'
_cod_data_source_file jo7b01249_si_002.cif
_cod_data_source_block mo_yellowcrystal_sanjiv_0m_a
_cod_original_cell_volume 1389.9(8)
_cod_database_code 4032557
_shelx_space_group_comment
;
The symmetry employed for this shelxl refinement is uniquely defined
by the following loop, which should always be used as a source of
symmetry information in preference to the above space-group names.
They are only intended as comments.
;
_shelx_estimated_absorpt_t_min 0.965
_shelx_estimated_absorpt_t_max 0.986
_shelxl_version_number 2013-3

loop_
_space_group_symop_operation_xyz
'x, y, z'
'-x, -y, -z'

loop_
_atom_site_label
_atom_site_type_symbol
_atom_site_fract_x
_atom_site_fract_y
_atom_site_fract_z
_atom_site_U_iso_or_equiv
_atom_site_adp_type
_atom_site_occupancy
_atom_site_site_symmetry_order
_atom_site_calc_flag
_atom_site_refinement_flags_posn
_atom_site_refinement_flags_adp
_atom_site_refinement_flags_occupancy
_atom_site_disorder_assembly
_atom_site_disorder_group
O1 O 0.8167(6) 0.4852(4) 0.4610(3) 0.0224(12) Uani 1 1 d . U . . .
O2 O 0.7510(7) 0.6203(5) 0.5566(4) 0.0296(13) Uani 1 1 d . U . . .
O3 O 0.3902(7) 0.9741(5) 0.6028(3) 0.0268(13) Uani 1 1 d . U . . .
H3 H 0.3076 1.0278 0.6101 0.040 Uiso 1 1 d R U . . .
O4 O -0.1742(7) 0.8478(5) 0.3534(4) 0.0277(13) Uani 1 1 d . U . . .
N1 N 0.9909(8) 0.1678(6) 0.2801(5) 0.0328(17) Uani 1 1 d . . . . .
N2 N 0.3035(7) 0.7534(5) 0.4336(4) 0.0204(14) Uani 1 1 d . U . . .
N3 N 0.2123(8) 0.9242(6) 0.5140(4) 0.0221(14) Uani 1 1 d . U . . .
N4 N 0.0410(7) 0.8704(5) 0.4261(4) 0.0203(14) Uani 1 1 d . U . . .
H4 H -0.0225 0.9360 0.4412 0.024 Uiso 1 1 calc R U . . .
N5 N 0.0565(8) 0.7090(5) 0.3492(4) 0.0214(14) Uani 1 1 d . U . . .
H5 H 0.1552 0.6844 0.3681 0.026 Uiso 1 1 calc R U . . .
C1 C 0.8787(10) 0.2637(8) 0.3022(6) 0.0305(19) Uani 1 1 d . . . . .
C2 C 0.7322(11) 0.3033(8) 0.2567(6) 0.033(2) Uani 1 1 d . U . . .
H2 H 0.7121 0.2610 0.2095 0.040 Uiso 1 1 calc R U . . .
C3 C 0.6223(10) 0.3985(8) 0.2784(6) 0.032(2) Uani 1 1 d . . . . .
H3A H 0.5268 0.4210 0.2461 0.038 Uiso 1 1 calc R U . . .
C4 C 0.6423(10) 0.4664(7) 0.3472(5) 0.0247(17) Uani 1 1 d . U . . .
C5 C 0.7879(9) 0.4274(6) 0.3917(5) 0.0187(16) Uani 1 1 d . U . . .
C6 C 0.9043(10) 0.3340(7) 0.3691(5) 0.0253(17) Uani 1 1 d . U . . .
H6 H 1.0037 0.3154 0.3981 0.030 Uiso 1 1 calc R U . . .
C7 C 0.9613(12) 0.0924(8) 0.2135(7) 0.042(2) Uani 1 1 d . . . . .
H7A H 0.8416 0.0921 0.2192 0.051 Uiso 1 1 calc R U . . .
H7B H 1.0194 0.0123 0.2304 0.051 Uiso 1 1 calc R U . . .
C8 C 1.0176(16) 0.1284(12) 0.1136(7) 0.066(3) Uani 1 1 d . . . . .
H8A H 0.9780 0.2117 0.0997 0.099 Uiso 1 1 calc R U . . .
H8B H 0.9727 0.0861 0.0724 0.099 Uiso 1 1 calc R U . . .
H8C H 1.1385 0.1107 0.1038 0.099 Uiso 1 1 calc R U . . .
C9 C 1.1541(10) 0.1409(7) 0.3163(6) 0.0292(19) Uani 1 1 d . . . . .
H9A H 1.2029 0.0581 0.3110 0.035 Uiso 1 1 calc R U . . .
H9B H 1.1385 0.1532 0.3831 0.035 Uiso 1 1 calc R U . . .
C10 C 1.2741(10) 0.2135(8) 0.2657(6) 0.035(2) Uani 1 1 d . . . . .
H10A H 1.2879 0.2036 0.1992 0.053 Uiso 1 1 calc R U . . .
H10B H 1.3811 0.1888 0.2907 0.053 Uiso 1 1 calc R U . . .
H10C H 1.2307 0.2952 0.2747 0.053 Uiso 1 1 calc R U . . .
C11 C 0.5355(9) 0.5683(7) 0.3750(5) 0.0231(17) Uani 1 1 d . U . . .
H11 H 0.4378 0.5963 0.3452 0.028 Uiso 1 1 calc R U . . .
C12 C 0.5663(9) 0.6277(7) 0.4422(5) 0.0216(16) Uani 1 1 d . U . . .
C13 C 0.7125(9) 0.5828(7) 0.4915(5) 0.0217(17) Uani 1 1 d . U . . .
C14 C 0.4486(9) 0.7343(6) 0.4694(5) 0.0193(16) Uani 1 1 d . U . . .
C15 C 0.4842(10) 0.8086(7) 0.5260(5) 0.0246(17) Uani 1 1 d . U . . .
H15 H 0.5881 0.7954 0.5500 0.030 Uiso 1 1 calc R U . . .
C16 C 0.3609(9) 0.9039(7) 0.5467(5) 0.0211(16) Uani 1 1 d . U . . .
C17 C 0.1942(9) 0.8479(7) 0.4581(5) 0.0208(16) Uani 1 1 d . U . . .
C18 C -0.0306(9) 0.8077(6) 0.3744(5) 0.0184(16) Uani 1 1 d . U . . .
C19 C -0.0040(12) 0.6372(9) 0.2905(6) 0.0436(19) Uani 1 1 d . U . . .
H19A H -0.1261 0.6507 0.3008 0.052 Uiso 1 1 calc R U . . .
H19B H 0.0391 0.5545 0.3092 0.052 Uiso 1 1 calc R U . . .
C20 C 0.0502(15) 0.6647(12) 0.1857(7) 0.0668(19) Uani 1 1 d D U . . .
H20 H 0.0299 0.7511 0.1748 0.080 Uiso 1 1 calc R U . . .
C21 C 0.2279(16) 0.6264(13) 0.1641(8) 0.070(2) Uani 1 1 d . U . . .
H21A H 0.2535 0.5407 0.1702 0.083 Uiso 1 1 calc R U . . .
H21B H 0.2849 0.6522 0.2109 0.083 Uiso 1 1 calc R U . . .
C22 C 0.3009(16) 0.6717(13) 0.0634(8) 0.070(2) Uani 1 1 d . U . . .
H22A H 0.2591 0.6361 0.0157 0.084 Uiso 1 1 calc R U . . .
H22B H 0.2640 0.7567 0.0530 0.084 Uiso 1 1 calc R U . . .
C23 C 0.4772(17) 0.6433(13) 0.0546(8) 0.071(2) Uani 1 1 d . U . . .
H23A H 0.5134 0.5582 0.0644 0.085 Uiso 1 1 calc R U . . .
H23B H 0.5182 0.6777 0.1033 0.085 Uiso 1 1 calc R U . . .
C25 C -0.0584(16) 0.6265(12) 0.1208(8) 0.075(2) Uani 1 1 d D U . . .
H25A H -0.1755 0.6626 0.1369 0.090 Uiso 1 1 calc R U . A 1
H25B H -0.0259 0.6545 0.0556 0.090 Uiso 1 1 calc R U . A 1
C26 C -0.043(3) 0.5021(15) 0.1283(12) 0.077(3) Uani 0.7 1 d D U P B 1
H26A H 0.0746 0.4653 0.1257 0.115 Uiso 0.7 1 calc R U P B 1
H26B H -0.0913 0.4807 0.0769 0.115 Uiso 0.7 1 calc R U P B 1
H26C H -0.1002 0.4763 0.1876 0.115 Uiso 0.7 1 calc R U P B 1
C26' C -0.191(5) 0.559(4) 0.132(3) 0.079(4) Uani 0.3 1 d D U P B 2
H26D H -0.2075 0.5268 0.1966 0.118 Uiso 0.3 1 calc R U P B 2
H26E H -0.1605 0.4963 0.0913 0.118 Uiso 0.3 1 calc R U P B 2
H26F H -0.2940 0.6100 0.1145 0.118 Uiso 0.3 1 calc R U P B 2
C24 C 0.5494(18) 0.6853(12) -0.0370(9) 0.076(4) Uani 1 1 d . . . . .
H24A H 0.4787 0.6795 -0.0843 0.114 Uiso 1 1 calc R U . . .
H24B H 0.6596 0.6383 -0.0511 0.114 Uiso 1 1 calc R U . . .
H24C H 0.5583 0.7663 -0.0367 0.114 Uiso 1 1 calc R U . . .
C27 C 0.597(3) 0.944(3) 0.2016(15) 0.072(3) Uani 0.5 1 d D U P C 1
H27A H 0.5490 1.0254 0.2117 0.086 Uiso 0.5 1 calc R U P C 1
H27B H 0.6810 0.9158 0.2457 0.086 Uiso 0.5 1 calc R U P C 1
Cl1 Cl 0.4442(9) 0.8672(6) 0.2319(6) 0.0748(17) Uani 0.5 1 d D U P C 1
Cl2 Cl 0.6942(9) 0.9421(8) 0.0951(7) 0.0776(19) Uani 0.5 1 d D U P C 1
C27' C 0.573(3) 0.920(3) 0.1968(14) 0.069(2) Uani 0.5 1 d D U P D 2
H27C H 0.5662 0.9775 0.2414 0.083 Uiso 0.5 1 calc R U P D 2
H27D H 0.6530 0.8489 0.2151 0.083 Uiso 0.5 1 calc R U P D 2
Cl1' Cl 0.3742(7) 0.8891(6) 0.1872(4) 0.0577(15) Uani 0.5 1 d D U P D 2
Cl2' Cl 0.6234(13) 0.9768(9) 0.0796(8) 0.099(2) Uani 0.5 1 d D U P D 2

loop_
_atom_site_aniso_label
_atom_site_aniso_U_11
_atom_site_aniso_U_22
_atom_site_aniso_U_33
_atom_site_aniso_U_23
_atom_site_aniso_U_13
_atom_site_aniso_U_12
O1 0.016(2) 0.020(2) 0.030(2) -0.0045(17) -0.0034(17) 0.0017(18)
O2 0.024(2) 0.031(2) 0.0340(19) -0.0092(16) -0.0071(16) 0.0008(16)
O3 0.024(2) 0.024(2) 0.0329(19) -0.0064(15) -0.0073(15) -0.0008(16)
O4 0.0234(19) 0.027(2) 0.0338(19) -0.0054(15) -0.0076(15) -0.0033(16)
N1 0.023(4) 0.019(4) 0.054(4) -0.014(3) -0.003(3) 0.006(3)
N2 0.015(2) 0.021(2) 0.025(2) -0.0020(19) -0.0029(19) -0.002(2)
N3 0.016(2) 0.021(3) 0.030(2) -0.002(2) -0.005(2) -0.002(2)
N4 0.017(2) 0.014(2) 0.028(2) -0.0043(19) -0.006(2) 0.004(2)
N5 0.017(2) 0.018(3) 0.029(2) -0.005(2) -0.004(2) 0.000(2)
C1 0.022(4) 0.028(5) 0.041(5) -0.004(4) -0.002(4) -0.004(4)
C2 0.029(3) 0.033(3) 0.038(3) -0.007(2) -0.006(2) -0.004(2)
C3 0.018(4) 0.031(5) 0.050(5) -0.018(4) -0.011(4) -0.001(4)
C4 0.021(3) 0.023(3) 0.029(3) -0.001(2) 0.000(2) -0.004(2)
C5 0.013(3) 0.018(3) 0.025(3) 0.000(2) 0.001(2) -0.004(2)
C6 0.024(3) 0.022(3) 0.027(3) 0.000(2) -0.002(2) -0.001(2)
C7 0.028(5) 0.029(5) 0.070(6) -0.022(4) -0.001(4) 0.004(4)
C8 0.062(8) 0.085(10) 0.055(6) -0.018(6) 0.003(6) -0.024(7)
C9 0.024(4) 0.016(4) 0.039(4) -0.007(3) 0.001(4) 0.013(3)
C10 0.015(4) 0.037(5) 0.050(5) -0.013(4) -0.012(4) 0.012(4)
C11 0.019(3) 0.023(3) 0.027(3) -0.003(2) -0.003(2) -0.004(2)
C12 0.018(3) 0.021(3) 0.025(3) -0.002(2) -0.001(2) -0.002(2)
C13 0.017(3) 0.019(3) 0.028(3) -0.003(2) -0.002(2) -0.002(2)
C14 0.016(3) 0.017(3) 0.024(3) -0.001(2) -0.003(2) -0.002(2)
C15 0.020(3) 0.023(3) 0.030(3) -0.003(2) -0.005(2) -0.001(2)
C16 0.019(3) 0.019(3) 0.025(3) -0.002(2) -0.005(2) -0.002(2)
C17 0.017(3) 0.020(3) 0.026(3) 0.000(2) -0.004(2) -0.002(2)
C18 0.014(3) 0.018(3) 0.024(3) -0.004(2) -0.004(2) -0.003(2)
C19 0.036(4) 0.045(5) 0.058(4) -0.017(4) -0.006(3) -0.021(4)
C20 0.065(4) 0.079(4) 0.060(3) -0.019(3) 0.001(3) -0.021(4)
C21 0.069(4) 0.085(5) 0.059(4) -0.017(4) 0.000(3) -0.022(4)
C22 0.075(4) 0.086(5) 0.057(4) -0.017(4) 0.000(4) -0.029(5)
C23 0.079(5) 0.080(6) 0.059(5) -0.014(4) 0.001(4) -0.029(5)
C25 0.071(4) 0.096(5) 0.062(4) -0.021(4) 0.001(4) -0.018(5)
C26 0.072(7) 0.096(6) 0.068(7) -0.024(6) 0.006(6) -0.029(7)
C26' 0.074(8) 0.100(9) 0.069(8) -0.028(8) -0.004(7) -0.022(7)
C24 0.072(9) 0.066(9) 0.088(9) -0.024(7) 0.008(7) -0.012(7)
C27 0.047(5) 0.061(5) 0.109(5) -0.020(5) -0.014(4) -0.001(4)
Cl1 0.057(4) 0.048(3) 0.114(5) -0.024(3) 0.014(3) -0.001(3)
Cl2 0.033(3) 0.070(5) 0.125(4) -0.014(4) -0.005(3) 0.002(3)
C27' 0.045(4) 0.059(5) 0.103(5) -0.021(4) -0.013(4) -0.001(4)
Cl1' 0.035(3) 0.057(3) 0.078(4) -0.029(3) -0.008(2) 0.012(2)
Cl2' 0.074(5) 0.084(5) 0.123(5) 0.004(4) 0.013(4) 0.000(4)

loop_
_atom_type_symbol
_atom_type_description
_atom_type_scat_dispersion_real
_atom_type_scat_dispersion_imag
_atom_type_scat_source
C C 0.0033 0.0016 'International Tables Vol C Tables 4.2.6.8 and 6.1.1.4'
H H 0.0000 0.0000 'International Tables Vol C Tables 4.2.6.8 and 6.1.1.4'
N N 0.0061 0.0033 'International Tables Vol C Tables 4.2.6.8 and 6.1.1.4'
O O 0.0106 0.0060 'International Tables Vol C Tables 4.2.6.8 and 6.1.1.4'
Cl Cl 0.1484 0.1585 'International Tables Vol C Tables 4.2.6.8 and 6.1.1.4'

loop_
_geom_angle_atom_site_label_1
_geom_angle_atom_site_label_2
_geom_angle_atom_site_label_3
_geom_angle
C5 O1 C13 124.1(6)
C16 O3 H3 109.5
C1 N1 C7 121.6(7)
C1 N1 C9 120.7(7)
C7 N1 C9 117.4(7)
C14 N2 C17 115.8(6)
C17 N3 C16 114.7(6)
C17 N4 C18 131.2(6)
C17 N4 H4 114.4
C18 N4 H4 114.4
C18 N5 C19 122.8(7)
C18 N5 H5 118.6
C19 N5 H5 118.6
N1 C1 C6 121.7(7)
N1 C1 C2 122.3(7)
C6 C1 C2 116.0(8)
C3 C2 C1 122.0(8)
C3 C2 H2 119.0
C1 C2 H2 119.0
C2 C3 C4 122.7(7)
C2 C3 H3A 118.6
C4 C3 H3A 118.6
C3 C4 C11 127.4(7)
C3 C4 C5 115.1(7)
C11 C4 C5 117.5(7)
C6 C5 O1 116.7(6)
C6 C5 C4 123.6(7)
O1 C5 C4 119.7(7)
C5 C6 C1 120.4(7)
C5 C6 H6 119.8
C1 C6 H6 119.8
N1 C7 C8 113.9(8)
N1 C7 H7A 108.8
C8 C7 H7A 108.8
N1 C7 H7B 108.8
C8 C7 H7B 108.8
H7A C7 H7B 107.7
C7 C8 H8A 109.5
C7 C8 H8B 109.5
H8A C8 H8B 109.5
C7 C8 H8C 109.5
H8A C8 H8C 109.5
H8B C8 H8C 109.5
N1 C9 C10 113.5(6)
N1 C9 H9A 108.9
C10 C9 H9A 108.9
N1 C9 H9B 108.9
C10 C9 H9B 108.9
H9A C9 H9B 107.7
C9 C10 H10A 109.5
C9 C10 H10B 109.5
H10A C10 H10B 109.5
C9 C10 H10C 109.5
H10A C10 H10C 109.5
H10B C10 H10C 109.5
C12 C11 C4 122.8(7)
C12 C11 H11 118.6
C4 C11 H11 118.6
C11 C12 C13 119.1(7)
C11 C12 C14 120.6(6)
C13 C12 C14 120.2(6)
O2 C13 O1 116.1(6)
O2 C13 C12 127.3(7)
O1 C13 C12 116.6(6)
N2 C14 C15 122.0(7)
N2 C14 C12 114.6(6)
C15 C14 C12 123.5(6)
C14 C15 C16 117.0(7)
C14 C15 H15 121.5
C16 C15 H15 121.5
O3 C16 N3 119.2(7)
O3 C16 C15 118.1(6)
N3 C16 C15 122.7(6)
N3 C17 N2 127.8(6)
N3 C17 N4 113.5(7)
N2 C17 N4 118.7(6)
O4 C18 N5 123.1(6)
O4 C18 N4 118.9(7)
N5 C18 N4 118.0(6)
N5 C19 C20 112.1(7)
N5 C19 H19A 109.2
C20 C19 H19A 109.2
N5 C19 H19B 109.2
C20 C19 H19B 109.2
H19A C19 H19B 107.9
C21 C20 C19 111.2(10)
C21 C20 C25 115.1(10)
C19 C20 C25 113.3(9)
C21 C20 H20 105.4
C19 C20 H20 105.4
C25 C20 H20 105.4
C20 C21 C22 115.0(11)
C20 C21 H21A 108.5
C22 C21 H21A 108.5
C20 C21 H21B 108.5
C22 C21 H21B 108.5
H21A C21 H21B 107.5
C23 C22 C21 110.3(11)
C23 C22 H22A 109.6
C21 C22 H22A 109.6
C23 C22 H22B 109.6
C21 C22 H22B 109.6
H22A C22 H22B 108.1
C22 C23 C24 111.9(12)
C22 C23 H23A 109.2
C24 C23 H23A 109.2
C22 C23 H23B 109.2
C24 C23 H23B 109.2
H23A C23 H23B 107.9
C26 C25 C20 112.2(13)
C26' C25 C20 136.6(19)
C26 C25 H25A 109.2
C20 C25 H25A 109.2
C26 C25 H25B 109.2
C20 C25 H25B 109.2
H25A C25 H25B 107.9
C25 C26 H26A 109.5
C25 C26 H26B 109.5
H26A C26 H26B 109.5
C25 C26 H26C 109.5
H26A C26 H26C 109.5
H26B C26 H26C 109.5
C25 C26' H26D 109.5
C25 C26' H26E 109.5
H26D C26' H26E 109.5
C25 C26' H26F 109.5
H26D C26' H26F 109.5
H26E C26' H26F 109.5
C23 C24 H24A 109.5
C23 C24 H24B 109.5
H24A C24 H24B 109.5
C23 C24 H24C 109.5
H24A C24 H24C 109.5
H24B C24 H24C 109.5
Cl2 C27 Cl1 119.3(13)
Cl2 C27 H27A 107.5
Cl1 C27 H27A 107.5
Cl2 C27 H27B 107.5
Cl1 C27 H27B 107.5
H27A C27 H27B 107.0
Cl2' C27' Cl1' 99.8(10)
Cl2' C27' H27C 111.8
Cl1' C27' H27C 111.8
Cl2' C27' H27D 111.8
Cl1' C27' H27D 111.8
H27C C27' H27D 109.5

loop_
_geom_bond_atom_site_label_1
_geom_bond_atom_site_label_2
_geom_bond_distance
O1 C5 1.359(8)
O1 C13 1.377(9)
O2 C13 1.201(8)
O3 C16 1.313(8)
O3 H3 0.8400
O4 C18 1.253(9)
N1 C1 1.357(11)
N1 C7 1.474(11)
N1 C9 1.478(10)
N2 C14 1.342(9)
N2 C17 1.343(10)
N3 C17 1.334(9)
N3 C16 1.347(9)
N4 C17 1.376(9)
N4 C18 1.384(9)
N4 H4 0.8800
N5 C18 1.310(10)
N5 C19 1.477(10)
N5 H5 0.8800
C1 C6 1.421(11)
C1 C2 1.428(11)
C2 C3 1.340(12)
C2 H2 0.9500
C3 C4 1.407(11)
C3 H3A 0.9500
C4 C11 1.413(11)
C4 C5 1.414(10)
C5 C6 1.355(11)
C6 H6 0.9500
C7 C8 1.509(14)
C7 H7A 0.9900
C7 H7B 0.9900
C8 H8A 0.9800
C8 H8B 0.9800
C8 H8C 0.9800
C9 C10 1.517(12)
C9 H9A 0.9900
C9 H9B 0.9900
C10 H10A 0.9800
C10 H10B 0.9800
C10 H10C 0.9800
C11 C12 1.354(10)
C11 H11 0.9500
C12 C13 1.463(10)
C12 C14 1.491(11)
C14 C15 1.377(10)
C15 C16 1.394(11)
C15 H15 0.9500
C19 C20 1.550(14)
C19 H19A 0.9900
C19 H19B 0.9900
C20 C21 1.459(18)
C20 C25 1.553(13)
C20 H20 1.0000
C21 C22 1.589(16)
C21 H21A 0.9900
C21 H21B 0.9900
C22 C23 1.428(18)
C22 H22A 0.9900
C22 H22B 0.9900
C23 C24 1.465(17)
C23 H23A 0.9900
C23 H23B 0.9900
C25 C26 1.447(16)
C25 C26' 1.476(19)
C25 H25A 0.9900
C25 H25B 0.9900
C26 H26A 0.9800
C26 H26B 0.9800
C26 H26C 0.9800
C26' H26D 0.9800
C26' H26E 0.9800
C26' H26F 0.9800
C24 H24A 0.9800
C24 H24B 0.9800
C24 H24C 0.9800
C27 Cl2 1.656(17)
C27 Cl1 1.695(16)
C27 H27A 0.9900
C27 H27B 0.9900
C27' Cl2' 1.789(18)
C27' Cl1' 1.793(17)
C27' H27C 0.9900
C27' H27D 0.9900

loop_
_geom_torsion_atom_site_label_1
_geom_torsion_atom_site_label_2
_geom_torsion_atom_site_label_3
_geom_torsion_atom_site_label_4
_geom_torsion
C7 N1 C1 C6 177.5(8)
C9 N1 C1 C6 -7.7(12)
C7 N1 C1 C2 -5.7(12)
C9 N1 C1 C2 169.1(8)
N1 C1 C2 C3 -179.6(8)
C6 C1 C2 C3 -2.6(12)
C1 C2 C3 C4 0.1(13)
C2 C3 C4 C11 179.4(8)
C2 C3 C4 C5 0.3(12)
C13 O1 C5 C6 179.0(7)
C13 O1 C5 C4 -0.8(10)
C3 C4 C5 C6 2.1(11)
C11 C4 C5 C6 -177.1(7)
C3 C4 C5 O1 -178.2(6)
C11 C4 C5 O1 2.6(10)
O1 C5 C6 C1 175.5(6)
C4 C5 C6 C1 -4.8(11)
N1 C1 C6 C5 -178.1(8)
C2 C1 C6 C5 4.9(11)
C1 N1 C7 C8 88.1(11)
C9 N1 C7 C8 -86.8(10)
C1 N1 C9 C10 -77.1(10)
C7 N1 C9 C10 97.9(9)
C3 C4 C11 C12 -179.9(8)
C5 C4 C11 C12 -0.9(11)
C4 C11 C12 C13 -2.6(11)
C4 C11 C12 C14 -179.5(7)
C5 O1 C13 O2 176.2(6)
C5 O1 C13 C12 -2.7(10)
C11 C12 C13 O2 -174.5(7)
C14 C12 C13 O2 2.5(12)
C11 C12 C13 O1 4.3(10)
C14 C12 C13 O1 -178.8(6)
C17 N2 C14 C15 -1.3(10)
C17 N2 C14 C12 179.0(6)
C11 C12 C14 N2 10.3(10)
C13 C12 C14 N2 -166.6(6)
C11 C12 C14 C15 -169.4(7)
C13 C12 C14 C15 13.7(11)
N2 C14 C15 C16 1.4(11)
C12 C14 C15 C16 -178.9(7)
C17 N3 C16 O3 -179.7(6)
C17 N3 C16 C15 -1.9(10)
C14 C15 C16 O3 178.1(6)
C14 C15 C16 N3 0.3(11)
C16 N3 C17 N2 2.1(10)
C16 N3 C17 N4 179.6(6)
C14 N2 C17 N3 -0.6(11)
C14 N2 C17 N4 -178.0(6)
C18 N4 C17 N3 -173.6(7)
C18 N4 C17 N2 4.1(11)
C19 N5 C18 O4 2.3(11)
C19 N5 C18 N4 -177.2(7)
C17 N4 C18 O4 -179.6(7)
C17 N4 C18 N5 -0.1(11)
C18 N5 C19 C20 92.5(10)
N5 C19 C20 C21 69.3(13)
N5 C19 C20 C25 -159.2(10)
C19 C20 C21 C22 -168.7(9)
C25 C20 C21 C22 60.7(16)
C20 C21 C22 C23 171.7(11)
C21 C22 C23 C24 -179.1(11)
C21 C20 C25 C26 64.2(16)
C19 C20 C25 C26 -65.3(16)
C21 C20 C25 C26' 122(3)
C19 C20 C25 C26' -8(4)
